data_7211251
loop_
_publ_author_name
'Cantos, Paula M.'
'Pope, Simon J. A.'
'Cahill, Christopher L.'

_publ_section_title
;
 An exploration of homo- and heterometallic UO22+ hybrid materials
 containing chelidamic acid: synthesis, structure, and luminescence
 studies
;
_journal_issue 44
_journal_name_full CrystEngComm
_journal_page_first 9039
_journal_paper_doi 10.1039/c3ce41655k
_journal_volume 15
_journal_year 2013
_chemical_formula_sum 'C28 H8 N5 O48 Sm7 U2'
_chemical_formula_weight 2710.97
_space_group_IT_number 13
_symmetry_cell_setting monoclinic
_symmetry_Int_Tables_number 13
_symmetry_space_group_name_Hall '-P 2yc'
_symmetry_space_group_name_H-M 'P 1 2/c 1'
_atom_sites_solution_hydrogens geom
_atom_sites_solution_primary direct
_atom_sites_solution_secondary difmap
_audit_creation_method SHELXL-97
_cell_angle_alpha 90.00
_cell_angle_beta 98.383(2)
_cell_angle_gamma 90.00
_cell_formula_units_Z 2
_cell_length_a 12.362(2)
_cell_length_b 9.9067(16)
_cell_length_c 22.294(4)
_cell_measurement_reflns_used 30858
_cell_measurement_temperature 293(2)
_cell_measurement_theta_max 59.910
_cell_measurement_theta_min 4.583
_cell_volume 2701.1(8)
_computing_cell_refinement 'SAINT (Bruker-AXS)'
_computing_data_collection 'SMART V5.05 (Bruker-AXS)'
_computing_data_reduction 'SAINT (Bruker-AXS)'
_computing_molecular_graphics 'SHELXL-97 (Sheldrick, 1997)'
_computing_publication_material 'WINGX (Farrugia, 1998)'
_computing_structure_refinement 'SHELXL-97 (Sheldrick, 2008)'
_computing_structure_solution 'SHELXS-97, G. Sheldrick (1990)'
_diffrn_ambient_temperature 293(2)
_diffrn_measured_fraction_theta_full 0.999
_diffrn_measured_fraction_theta_max 0.919
_diffrn_measurement_device_type 'Bruker APEXII CCD'
_diffrn_measurement_method 'omega scans'
_diffrn_radiation_monochromator graphite
_diffrn_radiation_type MoK\a
_diffrn_radiation_wavelength 0.71073
_diffrn_reflns_av_R_equivalents 0.0447
_diffrn_reflns_av_sigmaI/netI 0.0424
_diffrn_reflns_limit_h_max 17
_diffrn_reflns_limit_h_min -16
_diffrn_reflns_limit_k_max 14
_diffrn_reflns_limit_k_min -14
_diffrn_reflns_limit_l_max 31
_diffrn_reflns_limit_l_min -31
_diffrn_reflns_number 29957
_diffrn_reflns_theta_full 25.50
_diffrn_reflns_theta_max 30.69
_diffrn_reflns_theta_min 1.67
_diffrn_source 'fine-focus sealed tube'
_exptl_absorpt_coefficient_mu 13.579
_exptl_absorpt_correction_T_max 0.6483
_exptl_absorpt_correction_T_min 0.3240
_exptl_absorpt_correction_type empirical
_exptl_absorpt_process_details 'SADABS, G Sheldrick (1999)'
_exptl_crystal_colour yellow
_exptl_crystal_density_diffrn 3.333
_exptl_crystal_density_method 'not measured'
_exptl_crystal_description plate
_exptl_crystal_F_000 2426
_exptl_crystal_size_max 0.02
_exptl_crystal_size_mid 0.02
_exptl_crystal_size_min 0.01
_refine_diff_density_max 17.507
_refine_diff_density_min -2.645
_refine_diff_density_rms 0.377
_refine_ls_extinction_method none
_refine_ls_goodness_of_fit_ref 1.045
_refine_ls_hydrogen_treatment mixed
_refine_ls_matrix_type full
_refine_ls_number_parameters 391
_refine_ls_number_reflns 7707
_refine_ls_number_restraints 42
_refine_ls_restrained_S_all 1.042
_refine_ls_R_factor_all 0.0566
_refine_ls_R_factor_gt 0.0473
_refine_ls_shift/su_max 0.001
_refine_ls_shift/su_mean 0.000
_refine_ls_structure_factor_coef Fsqd
_refine_ls_weighting_details 'calc w=1/[\s^2^(Fo^2^)+(0.0277P)^2^+100.7477P] where P=(Fo^2^+2Fc^2^)/3'
_refine_ls_weighting_scheme calc
_refine_ls_wR_factor_gt 0.1012
_refine_ls_wR_factor_ref 0.1052
_reflns_number_gt 6639
_reflns_number_total 7707
_reflns_threshold_expression >2\s(I)
_cod_data_source_file c3ce41655k.txt
_cod_data_source_block Compound5
_cod_original_cell_volume 2701.2(8)
_cod_original_sg_symbol_H-M 'P 2/c'
_cod_database_code 7211251

loop_
_symmetry_equiv_pos_as_xyz
'x, y, z'
'-x, y, -z+1/2'
'-x, -y, -z'
'x, -y, z-1/2'

loop_
_atom_site_label
_atom_site_type_symbol
_atom_site_fract_x
_atom_site_fract_y
_atom_site_fract_z
_atom_site_U_iso_or_equiv
_atom_site_adp_type
_atom_site_occupancy
_atom_site_symmetry_multiplicity
_atom_site_calc_flag
_atom_site_refinement_flags
C1 C 0.3829(5) 0.3902(7) 0.1217(3) 0.0174(15) Uani 1 1 d .
C2 C 0.4903(5) 0.3615(8) 0.1401(3) 0.0200(15) Uani 1 1 d .
H2 H 0.5179 0.3573 0.1812 0.024 Uiso 1 1 calc R
C3 C 0.5595(5) 0.3382(7) 0.0960(3) 0.0186(15) Uani 1 1 d .
C4 C 0.5102(5) 0.3439(7) 0.0352(3) 0.0184(15) Uani 1 1 d .
H4 H 0.5512 0.3270 0.0042 0.022 Uiso 1 1 calc R
C5 C 0.4009(5) 0.3747(7) 0.0220(3) 0.0156(14) Uani 1 1 d .
C6 C 0.3027(5) 0.4115(7) 0.1657(3) 0.0155(6) Uani 1 1 d U
C7 C 0.3432(5) 0.3852(7) -0.0430(3) 0.0155(6) Uani 1 1 d U
C8 C 1.3002(5) 0.0562(7) 0.1510(3) 0.0128(13) Uani 1 1 d U
C9 C 1.4114(5) 0.0485(7) 0.1552(3) 0.0164(14) Uani 1 1 d .
H9 H 1.4548 0.0466 0.1929 0.020 Uiso 1 1 calc R
C10 C 0.4600(5) 0.0435(7) 0.1017(3) 0.0155(6) Uani 1 1 d U
C11 C 0.3870(5) 0.0397(7) 0.0466(3) 0.0156(14) Uani 1 1 d .
H11 H 0.4136 0.0330 0.0098 0.019 Uiso 1 1 calc R
C12 C 1.2770(5) 0.0462(7) 0.0482(3) 0.0155(6) Uani 1 1 d U
C13 C 1.1974(5) 0.0394(7) -0.0095(3) 0.0115(13) Uani 1 1 d .
C14 C 0.7548(5) 0.0655(7) 0.2928(3) 0.0155(6) Uani 1 1 d U
N1 N 0.3358(4) 0.3978(6) 0.0637(2) 0.0159(12) Uani 1 1 d .
N2 N 1.2320(4) 0.0558(6) 0.0988(2) 0.0115(11) Uani 1 1 d .
O1 O 1.1009(4) 0.2805(5) 0.0351(2) 0.0211(12) Uani 1 1 d .
O2 O 0.1765(4) 0.6341(6) 0.0397(2) 0.0259(13) Uani 1 1 d .
O3 O 0.2058(4) 0.4447(6) 0.1419(2) 0.0247(13) Uani 1 1 d .
O4 O 0.3320(5) 0.3953(7) 0.2209(2) 0.0362(16) Uani 1 1 d .
O5 O 0.6638(4) 0.3110(6) 0.1106(3) 0.0266(13) Uani 1 1 d .
O6 O 0.3887(4) 0.3490(6) -0.0853(2) 0.0283(14) Uani 1 1 d .
O7 O 0.2466(4) 0.4373(6) -0.0473(2) 0.0217(12) Uani 1 1 d .
O10 O 0.5636(4) 0.0409(6) 0.1022(2) 0.0196(8) Uani 1 1 d .
O11 O 0.6965(4) 0.0713(6) 0.2426(2) 0.0196(8) Uani 1 1 d U
O12 O 0.9683(4) 0.4992(5) 0.0540(2) 0.0190(11) Uani 1 1 d .
O13 O 1.0235(4) 0.2931(5) 0.1589(2) 0.0185(11) Uani 1 1 d .
O14 O 0.8558(4) 0.2142(5) 0.0774(2) 0.0154(10) Uani 1 1 d .
O15 O 0.8339(3) 0.2738(4) 0.20456(19) 0.0108(9) Uani 1 1 d .
O16 O 0.7273(6) -0.1468(6) 0.1720(3) 0.0379(16) Uani 1 1 d .
O17 O 1.0761(3) 0.0267(5) 0.33005(19) 0.0111(9) Uani 1 1 d .
O18 O 1.1418(3) 0.0671(5) 0.1974(2) 0.0145(10) Uani 1 1 d .
O19 O 1.0555(5) -0.1575(6) 0.1022(3) 0.0297(14) Uani 1 1 d .
O20 O 1.0997(3) 0.0134(5) -0.0045(2) 0.0161(11) Uani 1 1 d .
O21 O 0.7399(5) 0.5462(6) 0.1895(3) 0.0352(15) Uani 1 1 d .
O22 O 0.7670(4) -0.0531(5) 0.0590(2) 0.0196(11) Uani 1 1 d .
O8A O 0.9248(8) 0.6612(11) 0.1531(4) 0.116(3) Uani 0.50 1 d P
N3 N 0.9614(15) 0.668(2) 0.1989(9) 0.053(5) Uani 0.50 1 d P
O23 O 0.994(2) 0.7621(17) 0.2317(6) 0.071(6) Uani 0.50 1 d P
O8 O 0.9248(8) 0.6612(11) 0.1531(4) 0.116(3) Uani 0.50 1 d P
O9 O 0.9803(13) 0.5479(16) 0.2174(8) 0.067(5) Uani 0.50 1 d P
Sm1 Sm 0.86049(3) 0.42550(4) 0.126835(15) 0.01600(7) Uani 1 1 d .
Sm2 Sm 1.0000 0.17671(5) 0.2500 0.00852(9) Uani 1 2 d S
Sm3 Sm 1.02805(2) 0.09042(4) 0.091004(14) 0.01233(7) Uani 1 1 d .
Sm4 Sm 0.73770(2) 0.09226(3) 0.140553(13) 0.01039(6) Uani 1 1 d .
U1 U 0.134808(19) 0.46033(3) 0.035534(11) 0.01394(5) Uani 1 1 d .
OW1 O 0.2345(11) 0.7508(10) 0.1987(5) 0.100(4) Uani 1 1 d .
OW2 O 0.4215(15) 0.7092(16) 0.1425(11) 0.290(8) Uani 1 1 d .

loop_
_atom_site_aniso_label
_atom_site_aniso_U_11
_atom_site_aniso_U_22
_atom_site_aniso_U_33
_atom_site_aniso_U_23
_atom_site_aniso_U_13
_atom_site_aniso_U_12
C1 0.012(3) 0.028(4) 0.012(3) -0.001(3) 0.002(2) 0.002(3)
C2 0.014(3) 0.027(3) 0.017(3) 0.009(3) -0.002(2) -0.001(3)
C3 0.014(3) 0.020(3) 0.022(3) 0.004(3) 0.003(2) 0.002(2)
C4 0.014(3) 0.020(3) 0.021(3) 0.007(3) 0.006(2) 0.003(3)
C5 0.013(3) 0.018(3) 0.016(3) 0.006(2) 0.000(2) 0.003(2)
C6 0.0095(11) 0.0224(14) 0.0145(12) -0.0014(11) 0.0019(10) -0.0012(11)
C7 0.0095(11) 0.0224(14) 0.0145(12) -0.0014(11) 0.0019(10) -0.0012(11)
C8 0.006(2) 0.021(3) 0.011(3) -0.003(2) 0.000(2) 0.003(2)
C9 0.008(3) 0.028(3) 0.012(3) -0.001(2) -0.002(2) -0.005(2)
C10 0.0095(11) 0.0224(14) 0.0145(12) -0.0014(11) 0.0019(10) -0.0012(11)
C11 0.006(2) 0.032(3) 0.010(3) -0.008(2) 0.004(2) -0.005(2)
C12 0.0095(11) 0.0224(14) 0.0145(12) -0.0014(11) 0.0019(10) -0.0012(11)
C13 0.005(2) 0.017(3) 0.013(3) -0.009(2) 0.002(2) 0.000(2)
C14 0.0095(11) 0.0224(14) 0.0145(12) -0.0014(11) 0.0019(10) -0.0012(11)
N1 0.010(2) 0.028(3) 0.010(2) 0.002(2) 0.0036(19) 0.003(2)
N2 0.006(2) 0.022(3) 0.007(2) 0.0002(19) 0.0019(17) -0.0005(19)
O1 0.020(2) 0.021(2) 0.022(2) 0.003(2) 0.0019(19) 0.000(2)
O2 0.028(3) 0.023(3) 0.027(3) 0.004(2) 0.004(2) -0.004(2)
O3 0.014(2) 0.041(3) 0.020(2) 0.005(2) 0.0047(19) 0.005(2)
O4 0.031(3) 0.065(4) 0.012(2) 0.005(3) 0.002(2) 0.004(3)
O5 0.013(2) 0.034(3) 0.032(3) 0.011(2) 0.000(2) 0.004(2)
O6 0.023(2) 0.044(3) 0.017(2) -0.004(2) 0.003(2) 0.008(2)
O7 0.013(2) 0.034(3) 0.017(2) 0.003(2) 0.0005(18) 0.008(2)
O10 0.0099(14) 0.039(2) 0.0098(14) -0.0047(14) -0.0002(12) -0.0062(14)
O11 0.0099(14) 0.039(2) 0.0098(14) -0.0047(14) -0.0002(12) -0.0062(14)
O12 0.020(2) 0.026(2) 0.012(2) 0.0057(18) 0.0071(17) 0.009(2)
O13 0.015(2) 0.027(3) 0.014(2) 0.0056(19) 0.0022(17) 0.0025(19)
O14 0.0096(19) 0.024(2) 0.012(2) 0.0006(18) 0.0000(16) -0.0006(18)
O15 0.0067(17) 0.0111(19) 0.0138(19) 0.0038(16) -0.0013(15) 0.0016(15)
O16 0.061(4) 0.023(3) 0.031(3) 0.000(2) 0.011(3) 0.002(3)
O17 0.0075(17) 0.015(2) 0.0111(19) 0.0044(16) 0.0021(15) 0.0048(16)
O18 0.0071(18) 0.026(2) 0.0109(19) -0.0031(18) 0.0023(15) 0.0015(17)
O19 0.038(3) 0.022(3) 0.031(3) -0.003(2) 0.012(2) 0.005(2)
O20 0.0040(17) 0.034(3) 0.0102(19) -0.0073(18) 0.0024(15) -0.0042(18)
O21 0.045(3) 0.027(3) 0.039(3) -0.004(2) 0.025(3) 0.001(3)
O22 0.018(2) 0.033(3) 0.009(2) -0.0056(19) 0.0053(17) -0.004(2)
O8A 0.148(6) 0.136(6) 0.081(5) -0.073(4) 0.076(5) -0.122(5)
N3 0.052(10) 0.048(10) 0.061(11) -0.018(9) 0.017(9) -0.007(8)
O23 0.118(14) 0.056(9) 0.040(9) -0.001(7) 0.014(13) -0.001(12)
O8 0.148(6) 0.136(6) 0.081(5) -0.073(4) 0.076(5) -0.122(5)
O9 0.049(9) 0.048(9) 0.097(13) -0.024(9) -0.014(9) 0.017(7)
Sm1 0.01702(14) 0.01710(15) 0.01493(14) 0.00634(12) 0.00584(12) 0.00583(12)
Sm2 0.00501(16) 0.0158(2) 0.00457(16) 0.000 0.00017(13) 0.000
Sm3 0.00704(12) 0.02116(15) 0.00900(13) -0.00189(11) 0.00188(10) 0.00015(11)
Sm4 0.00477(11) 0.01902(15) 0.00713(12) -0.00070(11) 0.00001(10) -0.00089(11)
U1 0.01157(10) 0.01719(11) 0.01302(10) 0.00420(9) 0.00164(8) 0.00348(9)
OW1 0.156(10) 0.055(6) 0.095(7) 0.009(5) 0.043(7) 0.013(7)
OW2 0.322(13) 0.082(10) 0.55(2) -0.042(13) 0.353(13) 0.007(11)

loop_
_atom_type_symbol
_atom_type_description
_atom_type_scat_dispersion_real
_atom_type_scat_dispersion_imag
_atom_type_scat_source
C C 0.0033 0.0016 'International Tables Vol C Tables 4.2.6.8 and 6.1.1.4'
N N 0.0061 0.0033 'International Tables Vol C Tables 4.2.6.8 and 6.1.1.4'
O O 0.0106 0.0060 'International Tables Vol C Tables 4.2.6.8 and 6.1.1.4'
Sm Sm -0.1638 3.4418 'International Tables Vol C Tables 4.2.6.8 and 6.1.1.4'
U U -9.6767 9.6646 'International Tables Vol C Tables 4.2.6.8 and 6.1.1.4'
H H 0.0000 0.0000 'International Tables Vol C Tables 4.2.6.8 and 6.1.1.4'

loop_
_geom_angle_atom_site_label_1
_geom_angle_atom_site_label_2
_geom_angle_atom_site_label_3
_geom_angle
_geom_angle_site_symmetry_1
_geom_angle_site_symmetry_3
N1 C1 C2 124.7(6) . .
N1 C1 C6 112.7(5) . .
C2 C1 C6 122.6(6) . .
C1 C2 C3 119.1(6) . .
O5 C3 C4 121.4(6) . .
O5 C3 C2 122.2(6) . .
C4 C3 C2 116.4(6) . .
C5 C4 C3 119.4(6) . .
N1 C5 C4 124.2(6) . .
N1 C5 C7 113.9(5) . .
C4 C5 C7 121.9(6) . .
O4 C6 O3 124.3(6) . .
O4 C6 C1 120.2(6) . .
O3 C6 C1 115.5(6) . .
O6 C7 O7 125.8(6) . .
O6 C7 C5 120.7(6) . .
O7 C7 C5 113.4(6) . .
N2 C8 C9 124.1(6) . .
N2 C8 C14 114.8(5) . 2_755
C9 C8 C14 121.1(5) . 2_755
C8 C9 C10 119.5(6) . 1_655
O10 C10 C9 122.8(6) . 1_455
O10 C10 C11 121.2(6) . .
C9 C10 C11 116.0(6) 1_455 .
C12 C11 C10 119.3(6) 1_455 .
N2 C12 C11 124.3(6) . 1_655
N2 C12 C13 115.2(5) . .
C11 C12 C13 120.4(6) 1_655 .
O22 C13 O20 124.5(5) 3_755 .
O22 C13 C12 118.6(5) 3_755 .
O20 C13 C12 116.8(5) . .
O11 C14 O18 126.4(6) . 2_755
O11 C14 C8 118.5(5) . 2_755
O18 C14 C8 115.1(5) 2_755 2_755
C5 N1 C1 116.2(5) . .
C5 N1 U1 122.3(4) . .
C1 N1 U1 121.4(4) . .
C12 N2 C8 116.8(5) . .
C12 N2 Sm3 119.2(4) . .
C8 N2 Sm3 123.9(4) . .
U1 O1 Sm3 146.1(3) 1_655 .
C6 O3 U1 127.5(4) . .
C3 O5 Sm4 125.0(5) . .
C3 O5 Sm1 142.4(5) . .
Sm4 O5 Sm1 92.51(16) . .
C7 O7 Sm1 132.0(4) . 3_665
C7 O7 U1 126.4(4) . .
Sm1 O7 U1 100.74(18) 3_665 .
C10 O10 Sm4 153.8(4) . .
C14 O11 Sm4 132.9(4) . .
U1 O12 U1 106.93(19) 1_655 3_665
U1 O12 Sm1 135.6(2) 1_655 .
U1 O12 Sm1 111.3(2) 3_665 .
Sm2 O13 Sm1 108.24(19) . .
Sm2 O13 Sm3 98.16(18) . .
Sm1 O13 Sm3 110.12(17) . .
Sm1 O14 Sm3 115.25(17) . .
Sm1 O14 Sm4 98.23(17) . .
Sm3 O14 Sm4 105.06(18) . .
Sm1 O15 Sm2 111.73(17) . .
Sm1 O15 Sm4 98.38(15) . .
Sm2 O15 Sm4 105.37(16) . .
Sm4 O17 Sm2 107.01(17) 2_755 .
Sm4 O17 Sm3 108.92(17) 2_755 2_755
Sm2 O17 Sm3 100.79(16) . 2_755
C14 O18 Sm2 133.4(4) 2_755 .
C14 O18 Sm3 124.0(4) 2_755 .
Sm2 O18 Sm3 93.83(14) . .
C13 O20 Sm3 121.2(4) . 3_755
C13 O20 Sm3 118.1(4) . .
Sm3 O20 Sm3 120.44(17) 3_755 .
C13 O22 Sm4 135.8(5) 3_755 .
N3 O8A Sm1 111.1(13) . .
O8A N3 O23 133(2) . .
O8A N3 O9 106.8(18) . .
O23 N3 O9 119.6(19) . .
O8A N3 O23 152.3(18) . 2_755
O23 N3 O23 20.7(9) . 2_755
O9 N3 O23 100.7(15) . 2_755
O23 O23 N3 127.1(17) 2_755 .
O23 O23 N3 32.3(11) 2_755 2_755
N3 O23 N3 98.6(19) . 2_755
N3 O9 O9 110.0(12) . 2_755
N3 O9 Sm1 97.3(12) . .
O9 O9 Sm1 146.4(11) 2_755 .
O15 Sm1 O12 149.02(16) . .
O15 Sm1 O14 77.35(16) . .
O12 Sm1 O14 86.05(17) . .
O15 Sm1 O13 68.69(15) . .
O12 Sm1 O13 80.89(16) . .
O14 Sm1 O13 67.73(16) . .
O15 Sm1 O7 139.90(16) . 3_665
O12 Sm1 O7 68.43(16) . 3_665
O14 Sm1 O7 100.34(16) . 3_665
O13 Sm1 O7 148.02(16) . 3_665
O15 Sm1 O21 74.59(18) . .
O12 Sm1 O21 132.90(19) . .
O14 Sm1 O21 135.29(18) . .
O13 Sm1 O21 129.34(18) . .
O7 Sm1 O21 80.56(19) 3_665 .
O15 Sm1 O8A 119.7(2) . .
O12 Sm1 O8A 71.4(2) . .
O14 Sm1 O8A 156.8(2) . .
O13 Sm1 O8A 102.3(3) . .
O7 Sm1 O8A 76.9(3) 3_665 .
O21 Sm1 O8A 67.5(3) . .
O15 Sm1 O9 81.5(4) . .
O12 Sm1 O9 94.2(4) . .
O14 Sm1 O9 137.9(4) . .
O13 Sm1 O9 70.8(4) . .
O7 Sm1 O9 118.9(4) 3_665 .
O21 Sm1 O9 70.3(4) . .
O8A Sm1 O9 42.7(4) . .
O15 Sm1 O5 66.71(15) . .
O12 Sm1 O5 129.39(17) . .
O14 Sm1 O5 66.34(17) . .
O13 Sm1 O5 120.92(17) . .
O7 Sm1 O5 75.67(17) 3_665 .
O21 Sm1 O5 70.82(19) . .
O8A Sm1 O5 132.9(3) . .
O9 Sm1 O5 134.9(4) . .
O15 Sm1 Sm4 42.19(10) . .
O12 Sm1 Sm4 128.17(13) . .
O14 Sm1 Sm4 42.14(11) . .
O13 Sm1 Sm4 79.91(12) . .
O7 Sm1 Sm4 111.82(13) 3_665 .
O21 Sm1 Sm4 95.54(14) . .
O8A Sm1 Sm4 160.1(2) . .
O9 Sm1 Sm4 123.2(4) . .
O5 Sm1 Sm4 41.02(12) . .
O15 Sm1 U1 156.16(11) . 3_665
O12 Sm1 U1 33.36(11) . 3_665
O14 Sm1 U1 79.76(11) . 3_665
O13 Sm1 U1 108.34(11) . 3_665
O7 Sm1 U1 39.74(12) 3_665 3_665
O21 Sm1 U1 118.98(14) . 3_665
O8A Sm1 U1 84.1(2) . 3_665
O9 Sm1 U1 120.7(4) . 3_665
O5 Sm1 U1 97.92(12) . 3_665
Sm4 Sm1 U1 114.302(11) . 3_665
O15 Sm2 O15 131.9(2) 2_755 .
O15 Sm2 O13 69.17(16) 2_755 2_755
O15 Sm2 O13 87.82(16) . 2_755
O15 Sm2 O13 87.82(16) 2_755 .
O15 Sm2 O13 69.17(16) . .
O13 Sm2 O13 122.3(2) 2_755 .
O15 Sm2 O17 142.40(15) 2_755 2_755
O15 Sm2 O17 73.22(15) . 2_755
O13 Sm2 O17 147.73(15) 2_755 2_755
O13 Sm2 O17 75.56(16) . 2_755
O15 Sm2 O17 73.22(15) 2_755 .
O15 Sm2 O17 142.40(15) . .
O13 Sm2 O17 75.56(16) 2_755 .
O13 Sm2 O17 147.73(15) . .
O17 Sm2 O17 103.7(2) 2_755 .
O15 Sm2 O18 127.10(14) 2_755 2_755
O15 Sm2 O18 75.62(15) . 2_755
O13 Sm2 O18 68.28(16) 2_755 2_755
O13 Sm2 O18 142.19(15) . 2_755
O17 Sm2 O18 81.61(15) 2_755 2_755
O17 Sm2 O18 66.95(14) . 2_755
O15 Sm2 O18 75.62(15) 2_755 .
O15 Sm2 O18 127.10(14) . .
O13 Sm2 O18 142.19(15) 2_755 .
O13 Sm2 O18 68.28(16) . .
O17 Sm2 O18 66.95(14) 2_755 .
O17 Sm2 O18 81.61(15) . .
O18 Sm2 O18 128.4(2) 2_755 .
O15 Sm2 Sm3 107.90(11) 2_755 .
O15 Sm2 Sm3 83.13(11) . .
O13 Sm2 Sm3 164.29(12) 2_755 .
O13 Sm2 Sm3 42.25(12) . .
O17 Sm2 Sm3 39.66(10) 2_755 .
O17 Sm2 Sm3 119.04(11) . .
O18 Sm2 Sm3 121.22(10) 2_755 .
O18 Sm2 Sm3 44.05(10) . .
O15 Sm2 Sm3 83.13(11) 2_755 2_755
O15 Sm2 Sm3 107.90(11) . 2_755
O13 Sm2 Sm3 42.25(12) 2_755 2_755
O13 Sm2 Sm3 164.29(12) . 2_755
O17 Sm2 Sm3 119.04(11) 2_755 2_755
O17 Sm2 Sm3 39.66(10) . 2_755
O18 Sm2 Sm3 44.05(10) 2_755 2_755
O18 Sm2 Sm3 121.22(10) . 2_755
Sm3 Sm2 Sm3 153.367(18) . 2_755
O15 Sm2 Sm4 163.70(11) 2_755 .
O15 Sm2 Sm4 38.48(11) . .
O13 Sm2 Sm4 116.56(11) 2_755 .
O13 Sm2 Sm4 76.25(11) . .
O17 Sm2 Sm4 36.35(10) 2_755 .
O17 Sm2 Sm4 122.50(10) . .
O18 Sm2 Sm4 67.60(10) 2_755 .
O18 Sm2 Sm4 101.08(10) . .
Sm3 Sm2 Sm4 62.133(11) . .
Sm3 Sm2 Sm4 111.558(12) 2_755 .
O15 Sm2 Sm4 38.48(11) 2_755 2_755
O15 Sm2 Sm4 163.70(11) . 2_755
O13 Sm2 Sm4 76.25(11) 2_755 2_755
O13 Sm2 Sm4 116.56(11) . 2_755
O17 Sm2 Sm4 122.50(10) 2_755 2_755
O17 Sm2 Sm4 36.35(10) . 2_755
O18 Sm2 Sm4 101.08(10) 2_755 2_755
O18 Sm2 Sm4 67.60(10) . 2_755
Sm3 Sm2 Sm4 111.558(12) . 2_755
Sm3 Sm2 Sm4 62.133(11) 2_755 2_755
Sm4 Sm2 Sm4 154.933(17) . 2_755
O17 Sm3 O14 70.89(15) 2_755 .
O17 Sm3 O19 75.39(17) 2_755 .
O14 Sm3 O19 127.85(18) . .
O17 Sm3 O1 146.24(16) 2_755 .
O14 Sm3 O1 86.01(16) . .
O19 Sm3 O1 137.81(18) . .
O17 Sm3 O13 73.08(15) 2_755 .
O14 Sm3 O13 65.05(15) . .
O19 Sm3 O13 137.81(17) . .
O1 Sm3 O13 74.95(16) . .
O17 Sm3 N2 123.24(15) 2_755 .
O14 Sm3 N2 157.24(17) . .
O19 Sm3 N2 74.84(19) . .
O1 Sm3 N2 73.02(17) . .
O13 Sm3 N2 100.15(16) . .
O17 Sm3 O20 96.29(14) 2_755 3_755
O14 Sm3 O20 70.89(15) . 3_755
O19 Sm3 O20 74.68(18) . 3_755
O1 Sm3 O20 99.02(16) . 3_755
O13 Sm3 O20 135.79(15) . 3_755
N2 Sm3 O20 120.27(16) . 3_755
O17 Sm3 O20 145.28(16) 2_755 .
O14 Sm3 O20 116.87(15) . .
O19 Sm3 O20 74.26(18) . .
O1 Sm3 O20 67.21(17) . .
O13 Sm3 O20 141.62(16) . .
N2 Sm3 O20 63.28(15) . .
O20 Sm3 O20 59.56(17) 3_755 .
O17 Sm3 O18 65.40(14) 2_755 .
O14 Sm3 O18 120.47(15) . .
O19 Sm3 O18 76.79(17) . .
O1 Sm3 O18 109.75(15) . .
O13 Sm3 O18 64.95(15) . .
N2 Sm3 O18 61.36(15) . .
O20 Sm3 O18 149.29(16) 3_755 .
O20 Sm3 O18 122.22(14) . .
O17 Sm3 Sm2 39.55(10) 2_755 .
O14 Sm3 Sm2 78.53(10) . .
O19 Sm3 Sm2 99.30(13) . .
O1 Sm3 Sm2 113.19(12) . .
O13 Sm3 Sm2 39.59(11) . .
N2 Sm3 Sm2 101.35(11) . .
O20 Sm3 Sm2 133.45(10) 3_755 .
O20 Sm3 Sm2 164.27(10) . .
O18 Sm3 Sm2 42.12(10) . .
O17 Sm3 Sm4 35.36(10) 2_755 .
O14 Sm3 Sm4 37.89(11) . .
O19 Sm3 Sm4 95.38(14) . .
O1 Sm3 Sm4 123.40(12) . .
O13 Sm3 Sm4 74.02(11) . .
N2 Sm3 Sm4 158.51(12) . .
O20 Sm3 Sm4 73.73(10) 3_755 .
O20 Sm3 Sm4 133.28(9) . .
O18 Sm3 Sm4 98.06(10) . .
Sm2 Sm3 Sm4 60.738(7) . .
O17 Sm3 Sm1 74.21(11) 2_755 .
O14 Sm3 Sm1 31.80(11) . .
O19 Sm3 Sm1 148.77(14) . .
O1 Sm3 Sm1 73.30(12) . .
O13 Sm3 Sm1 34.15(10) . .
N2 Sm3 Sm1 129.16(13) . .
O20 Sm3 Sm1 101.74(11) 3_755 .
O20 Sm3 Sm1 131.44(11) . .
O18 Sm3 Sm1 96.74(10) . .
Sm2 Sm3 Sm1 60.103(9) . .
Sm4 Sm3 Sm1 54.790(10) . .
O10 Sm4 O22 79.49(17) . .
O10 Sm4 O17 150.53(18) . 2_755
O22 Sm4 O17 78.35(15) . 2_755
O10 Sm4 O5 78.20(19) . .
O22 Sm4 O5 115.12(18) . .
O17 Sm4 O5 129.19(16) 2_755 .
O10 Sm4 O11 90.99(16) . .
O22 Sm4 O11 137.98(18) . .
O17 Sm4 O11 92.59(15) 2_755 .
O5 Sm4 O11 102.45(19) . .
O10 Sm4 O16 78.8(2) . .
O22 Sm4 O16 70.06(19) . .
O17 Sm4 O16 75.55(19) 2_755 .
O5 Sm4 O16 154.8(2) . .
O11 Sm4 O16 67.9(2) . .
O10 Sm4 O14 120.15(16) . .
O22 Sm4 O14 72.24(17) . .
O17 Sm4 O14 70.44(15) 2_755 .
O5 Sm4 O14 68.62(17) . .
O11 Sm4 O14 142.99(16) . .
O16 Sm4 O14 133.1(2) . .
O10 Sm4 O15 136.93(17) . .
O22 Sm4 O15 139.44(16) . .
O17 Sm4 O15 71.24(14) 2_755 .
O5 Sm4 O15 68.83(16) . .
O11 Sm4 O15 70.73(16) . .
O16 Sm4 O15 124.67(17) . .
O14 Sm4 O15 72.67(15) . .
O10 Sm4 Sm1 123.76(14) . .
O22 Sm4 Sm1 111.64(12) . .
O17 Sm4 Sm1 82.73(11) 2_755 .
O5 Sm4 Sm1 46.46(12) . .
O11 Sm4 Sm1 107.64(13) . .
O16 Sm4 Sm1 157.45(16) . .
O14 Sm4 Sm1 39.63(11) . .
O15 Sm4 Sm1 39.43(10) . .
O10 Sm4 Sm2 163.17(12) . .
O22 Sm4 Sm2 113.94(11) . .
O17 Sm4 Sm2 36.64(10) 2_755 .
O5 Sm4 Sm2 103.32(13) . .
O11 Sm4 Sm2 72.26(11) . .
O16 Sm4 Sm2 95.86(15) . .
O14 Sm4 Sm2 75.13(10) . .
O15 Sm4 Sm2 36.15(9) . .
Sm1 Sm4 Sm2 62.415(10) . .
O10 Sm4 Sm3 139.22(12) . .
O22 Sm4 Sm3 62.24(12) . .
O17 Sm4 Sm3 35.73(10) 2_755 .
O5 Sm4 Sm3 104.64(13) . .
O11 Sm4 Sm3 126.54(11) . .
O16 Sm4 Sm3 99.39(16) . .
O14 Sm4 Sm3 37.05(11) . .
O15 Sm4 Sm3 77.50(10) . .
Sm1 Sm4 Sm3 64.646(10) . .
Sm2 Sm4 Sm3 57.128(12) . .
O2 U1 O1 176.0(2) . 1_455
O2 U1 O12 95.3(2) . 1_455
O1 U1 O12 87.2(2) 1_455 1_455
O2 U1 O12 89.8(2) . 3_665
O1 U1 O12 94.0(2) 1_455 3_665
O12 U1 O12 73.07(19) 1_455 3_665
O2 U1 O3 87.1(2) . .
O1 U1 O3 89.6(2) 1_455 .
O12 U1 O3 92.49(17) 1_455 .
O12 U1 O3 164.89(18) 3_665 .
O2 U1 O7 86.6(2) . .
O1 U1 O7 93.4(2) 1_455 .
O12 U1 O7 143.06(16) 1_455 .
O12 U1 O7 70.04(16) 3_665 .
O3 U1 O7 124.44(16) . .
O2 U1 N1 87.6(2) . .
O1 U1 N1 88.8(2) 1_455 .
O12 U1 N1 154.82(17) 1_455 .
O12 U1 N1 132.05(17) 3_665 .
O3 U1 N1 62.62(17) . .
O7 U1 N1 62.00(16) . .
O2 U1 U1 93.10(17) . 3_565
O1 U1 U1 90.77(15) 1_455 3_565
O12 U1 U1 37.03(12) 1_455 3_565
O12 U1 U1 36.04(12) 3_665 3_565
O3 U1 U1 129.38(12) . 3_565
O7 U1 U1 106.07(11) . 3_565
N1 U1 U1 168.00(12) . 3_565
O2 U1 Sm1 73.75(17) . 3_665
O1 U1 Sm1 108.65(16) 1_455 3_665
O12 U1 Sm1 105.80(12) 1_455 3_665
O12 U1 Sm1 35.36(13) 3_665 3_665
O3 U1 Sm1 154.42(13) . 3_665
O7 U1 Sm1 39.52(11) . 3_665
N1 U1 Sm1 99.04(12) . 3_665
U1 U1 Sm1 69.763(11) 3_565 3_665

loop_
_geom_bond_atom_site_label_1
_geom_bond_atom_site_label_2
_geom_bond_distance
_geom_bond_site_symmetry_2
C1 N1 1.341(8) .
C1 C2 1.361(9) .
C1 C6 1.507(9) .
C2 C3 1.414(10) .
C3 O5 1.312(8) .
C3 C4 1.402(10) .
C4 C5 1.375(9) .
C5 N1 1.335(9) .
C5 C7 1.522(9) .
C6 O4 1.241(8) .
C6 O3 1.280(8) .
C7 O6 1.221(8) .
C7 O7 1.291(8) .
C8 N2 1.335(7) .
C8 C9 1.367(8) .
C8 C14 1.512(9) 2_755
C9 C10 1.412(9) 1_655
C10 O10 1.280(8) .
C10 C9 1.412(9) 1_455
C10 C11 1.414(8) .
C11 C12 1.367(9) 1_455
C12 N2 1.333(8) .
C12 C11 1.367(9) 1_655
C12 C13 1.503(8) .
C13 O22 1.252(8) 3_755
C13 O20 1.256(7) .
C14 O11 1.240(8) .
C14 O18 1.265(7) 2_755
C14 C8 1.512(9) 2_755
N1 U1 2.549(5) .
N2 Sm3 2.525(5) .
O1 U1 1.830(5) 1_655
O1 Sm3 2.497(5) .
O2 U1 1.796(5) .
O3 U1 2.411(5) .
O5 Sm4 2.408(6) .
O5 Sm1 2.659(5) .
O7 Sm1 2.462(5) 3_665
O7 U1 2.473(5) .
O10 Sm4 2.255(4) .
O11 Sm4 2.412(5) .
O12 U1 2.192(5) 1_655
O12 U1 2.243(5) 3_665
O12 Sm1 2.361(5) .
O13 Sm2 2.390(5) .
O13 Sm1 2.424(5) .
O13 Sm3 2.521(5) .
O14 Sm1 2.362(5) .
O14 Sm3 2.438(5) .
O14 Sm4 2.484(5) .
O15 Sm1 2.353(4) .
O15 Sm2 2.359(4) .
O15 Sm4 2.488(4) .
O16 Sm4 2.479(6) .
O17 Sm4 2.390(4) 2_755
O17 Sm2 2.406(4) .
O17 Sm3 2.411(4) 2_755
O18 C14 1.265(7) 2_755
O18 Sm2 2.495(4) .
O18 Sm3 2.586(4) .
O19 Sm3 2.487(6) .
O20 Sm3 2.526(4) 3_755
O20 Sm3 2.540(5) .
O21 Sm1 2.492(6) .
O22 C13 1.252(8) 3_755
O22 Sm4 2.389(5) .
O8A N3 1.06(2) .
O8A Sm1 2.508(9) .
N3 O23 1.22(2) .
N3 O9 1.27(3) .
N3 O23 1.82(2) 2_755
O23 O23 0.81(3) 2_755
O23 N3 1.82(2) 2_755
O9 O9 1.46(4) 2_755
O9 Sm1 2.621(16) .
Sm1 O7 2.462(5) 3_665
Sm1 Sm4 3.6649(7) .
Sm1 U1 3.8010(7) 3_665
Sm2 O15 2.359(4) 2_755
Sm2 O13 2.390(5) 2_755
Sm2 O17 2.406(4) 2_755
Sm2 O18 2.495(4) 2_755
Sm2 Sm3 3.7114(7) .
Sm2 Sm3 3.7114(6) 2_755
Sm2 Sm4 3.8551(6) .
Sm2 Sm4 3.8550(6) 2_755
Sm3 O17 2.411(4) 2_755
Sm3 O20 2.526(4) 3_755
Sm3 Sm4 3.9065(7) .
Sm4 O17 2.390(4) 2_755
U1 O1 1.830(5) 1_455
U1 O12 2.192(5) 1_455
U1 O12 2.243(5) 3_665
U1 U1 3.5634(7) 3_565
U1 Sm1 3.8010(7) 3_665
